data_2014452
loop_
_publ_author_name
'Muir, Kenneth W.'
'Macdonald, Alistair'
'Macdonald, Alan'

_publ_section_title
;
 Sodium 1-carboxycyclopropane-1-carboxylate
 cyclopropane-1,1-dicarboxylic acid monohydrate
;
_journal_issue 12
_journal_name_full 'Acta Crystallographica Section C'
_journal_page_first m645
_journal_page_last m647
_journal_paper_doi 10.1107/S0108270104027052
_journal_volume 60
_journal_year 2004
_chemical_formula_iupac 'Na + , C5 H5 O4 - , C5 H4 O4 , H2 O'
_chemical_formula_moiety 'Na + , C5 H5 O4 - , C5 H4 O4 , H2 O'
_chemical_formula_sum 'C10 H13 Na O9'
_chemical_formula_weight 300.19
_chemical_name_common
;
Sodium trihydrogen bis(cyclopropane-1,1-dicarboxylate) monohydrate
;
_chemical_name_systematic
;
Sodium 1-carboxycyclopropane-1-carboxylate cyclopropane-1,1-dicarboxylic acid
monohydrate
;
_space_group_IT_number 2
_symmetry_cell_setting triclinic
_symmetry_space_group_name_Hall '-P 1'
_symmetry_space_group_name_H-M 'P -1'
_audit_creation_method 'WinGX routine CIF_UPDATE'
_cell_angle_alpha 109.44(3)
_cell_angle_beta 98.64(2)
_cell_angle_gamma 99.57(2)
_cell_formula_units_Z 2
_cell_length_a 5.2910(13)
_cell_length_b 10.118(3)
_cell_length_c 12.895(5)
_cell_measurement_reflns_used 22
_cell_measurement_temperature 293(2)
_cell_measurement_theta_max 20.7
_cell_measurement_theta_min 18.8
_cell_volume 626.0(4)
_computing_cell_refinement CAD-4-EXPRESS
_computing_data_collection 'CAD-4-EXPRESS (Enraf-Nonius, 1994)'
_computing_data_reduction 'XCAD4 (Harms & Wocadlo, 1995)'
_computing_molecular_graphics 'ORTEP-3 for Windows (Farrugia, 1997)'
_computing_publication_material 'WinGX (Farrugia, 1998)'
_computing_structure_refinement 'SHELXL97 (Sheldrick, 1997)'
_computing_structure_solution 'SHELXS97 (Sheldrick, 1997)'
_diffrn_measured_fraction_theta_full 0.994
_diffrn_measured_fraction_theta_max 0.994
_diffrn_measurement_device '\k-geometry diffractometer'
_diffrn_measurement_device_type 'Enraf-Nonius CAD-4'
_diffrn_measurement_method 'non-profiled \w'
_diffrn_radiation_type MoK\a
_diffrn_radiation_wavelength 0.71073
_diffrn_reflns_av_R_equivalents 0.047
_diffrn_reflns_limit_h_max 1
_diffrn_reflns_limit_h_min -6
_diffrn_reflns_limit_k_max 13
_diffrn_reflns_limit_k_min -13
_diffrn_reflns_limit_l_max 17
_diffrn_reflns_limit_l_min -17
_diffrn_reflns_number 3932
_diffrn_reflns_theta_full 28
_diffrn_reflns_theta_max 28.0
_diffrn_reflns_theta_min 4.67
_diffrn_standards_decay_% 1
_diffrn_standards_interval_time 120
_diffrn_standards_number 3
_exptl_absorpt_coefficient_mu 0.17
_exptl_absorpt_correction_type none
_exptl_crystal_colour white
_exptl_crystal_density_diffrn 1.593
_exptl_crystal_density_meas ?
_exptl_crystal_density_method 'not measured'
_exptl_crystal_description needle
_exptl_crystal_F_000 312
_exptl_crystal_size_max 0.48
_exptl_crystal_size_mid 0.22
_exptl_crystal_size_min 0.16
_refine_diff_density_max 0.31
_refine_diff_density_min -0.36
_refine_ls_extinction_method none
_refine_ls_goodness_of_fit_ref 0.989
_refine_ls_hydrogen_treatment mixed
_refine_ls_matrix_type full
_refine_ls_number_parameters 202
_refine_ls_number_reflns 2985
_refine_ls_number_restraints 0
_refine_ls_restrained_S_all 0.989
_refine_ls_R_factor_gt 0.051
_refine_ls_shift/su_max 0
_refine_ls_structure_factor_coef Fsqd
_refine_ls_weighting_details 'calc w = 1/[\s^2^(Fo^2^)+(0.075P)^2^] where P=(Fo^2^+2Fc^2^)/3'
_refine_ls_weighting_scheme calc
_refine_ls_wR_factor_ref 0.150
_reflns_number_gt 1654
_reflns_number_total 2985
_reflns_threshold_expression I>2\s(I)
_cod_data_source_file dn1070.cif
_cod_data_source_block I
_cod_depositor_comments
;
The following automatic conversions were performed:

'_exptl_crystal_density_meas' value 'not measured' was changed to '?'
- the value is perceived as not measured.

Automatic conversion script
Id: cif_fix_values 3008 2015-01-20 13:52:24Z robertas 
;
_cod_database_code 2014452
_cod_database_fobs_code 2014452

loop_
_symmetry_equiv_pos_as_xyz
'x, y, z'
'-x, -y, -z'

loop_
_atom_site_label
_atom_site_fract_x
_atom_site_fract_y
_atom_site_fract_z
_atom_site_U_iso_or_equiv
_atom_site_adp_type
_atom_site_calc_flag
_atom_site_refinement_flags
_atom_site_occupancy
_atom_site_disorder_assembly
_atom_site_disorder_group
_atom_site_type_symbol
Na1 0.1701(2) 0.37779(12) 0.97765(9) 0.0352(3) Uani d . 1 . . Na
O11 0.1927(4) 0.5960(2) 0.76510(18) 0.0356(5) Uani d . 1 . . O
O21 0.4078(4) 0.5633(2) 0.91192(15) 0.0336(5) Uani d . 1 . . O
O31 0.7072(5) 0.2632(2) 0.68504(18) 0.0416(6) Uani d . 1 . . O
O41 0.8106(4) 0.4147(2) 0.86355(15) 0.0301(5) Uani d . 1 . . O
C11 0.4859(5) 0.4464(3) 0.7284(2) 0.0252(6) Uani d . 1 . . C
C21 0.3162(7) 0.3705(4) 0.6105(2) 0.0469(9) Uani d . 1 . . C
H21A 0.3326 0.2744 0.5681 0.056 Uiso calc R 1 . . H
H21B 0.14 0.3859 0.5973 0.056 Uiso calc R 1 . . H
C31 0.5363(7) 0.4912(4) 0.6301(2) 0.0449(9) Uani d . 1 . . C
H31A 0.4955 0.5809 0.6293 0.054 Uiso calc R 1 . . H
H31B 0.6882 0.4692 0.6 0.054 Uiso calc R 1 . . H
C41 0.3651(5) 0.5410(3) 0.8125(2) 0.0237(6) Uani d . 1 . . C
C51 0.6834(5) 0.3729(3) 0.7681(2) 0.0248(6) Uani d . 1 . . C
H11 0.148(10) 0.650(5) 0.813(4) 0.086(16) Uiso d . 1 . . H
H31 0.791(11) 0.222(6) 0.703(4) 0.11(2) Uiso d . 1 . . H
O12 0.6526(4) -0.1338(2) 0.78279(19) 0.0480(6) Uani d . 1 . . O
O22 0.6093(5) 0.0705(3) 0.9017(2) 0.0597(8) Uani d . 1 . . O
O32 0.0016(4) 0.0965(2) 0.68459(17) 0.0434(6) Uani d . 1 . . O
O42 0.2679(4) 0.1867(2) 0.85276(18) 0.0494(6) Uani d . 1 . . O
C12 0.3214(5) -0.0282(3) 0.7212(2) 0.0261(6) Uani d . 1 . . C
C22 0.3379(6) -0.0868(4) 0.5981(2) 0.0412(8) Uani d . 1 . . C
H22A 0.2673 -0.0401 0.5495 0.049 Uiso calc R 1 . . H
H22B 0.4927 -0.1215 0.5811 0.049 Uiso calc R 1 . . H
C32 0.1525(6) -0.1714(3) 0.6373(2) 0.0387(8) Uani d . 1 . . C
H32A 0.1924 -0.2586 0.6444 0.046 Uiso calc R 1 . . H
H32B -0.0329 -0.1772 0.6129 0.046 Uiso calc R 1 . . H
C42 0.5417(6) -0.0353(3) 0.8047(2) 0.0330(6) Uani d . 1 . . C
C52 0.1839(5) 0.0932(3) 0.7549(2) 0.0303(6) Uani d . 1 . . C
H22 0.494(12) 0.131(6) 0.905(5) 0.13(2) Uiso d . 1 . . H
O1W 0.0154(5) 0.2282(2) 1.0885(2) 0.0379(5) Uani d . 1 . . O
H1W -0.094(8) 0.159(4) 1.036(3) 0.048(11) Uiso d . 1 . . H
H2W 0.100(8) 0.180(4) 1.120(3) 0.062(12) Uiso d . 1 . . H

loop_
_atom_site_aniso_label
_atom_site_aniso_U_11
_atom_site_aniso_U_22
_atom_site_aniso_U_33
_atom_site_aniso_U_12
_atom_site_aniso_U_13
_atom_site_aniso_U_23
Na1 0.0363(7) 0.0395(6) 0.0280(6) 0.0220(5) 0.0043(5) 0.0049(5)
O11 0.0377(12) 0.0496(13) 0.0327(11) 0.0314(11) 0.0144(9) 0.0189(10)
O21 0.0310(11) 0.0478(12) 0.0261(10) 0.0229(10) 0.0094(8) 0.0109(9)
O31 0.0457(13) 0.0432(12) 0.0326(11) 0.0314(11) 0.0027(9) 0.0024(9)
O41 0.0262(10) 0.0371(10) 0.0272(10) 0.0172(8) 0.0049(8) 0.0079(8)
C11 0.0224(13) 0.0319(14) 0.0231(13) 0.0154(11) 0.0066(10) 0.0075(11)
C21 0.0410(19) 0.060(2) 0.0282(15) 0.0316(17) -0.0022(13) -0.0032(14)
C31 0.053(2) 0.070(2) 0.0358(16) 0.044(2) 0.0250(15) 0.0303(16)
C41 0.0183(13) 0.0272(13) 0.0280(14) 0.0091(11) 0.0066(10) 0.0109(11)
C51 0.0212(13) 0.0303(14) 0.0255(13) 0.0108(11) 0.0085(10) 0.0097(11)
O12 0.0395(13) 0.0502(13) 0.0555(14) 0.0281(11) 0.0011(10) 0.0165(11)
O22 0.0478(15) 0.0680(17) 0.0428(14) 0.0312(13) -0.0117(11) -0.0049(12)
O32 0.0443(13) 0.0446(12) 0.0435(12) 0.0315(11) 0.0059(10) 0.0105(10)
O42 0.0428(13) 0.0451(13) 0.0444(13) 0.0241(11) 0.0043(10) -0.0080(10)
C12 0.0242(14) 0.0278(13) 0.0271(13) 0.0128(11) 0.0062(11) 0.0074(11)
C22 0.047(2) 0.0526(19) 0.0301(15) 0.0300(17) 0.0129(13) 0.0122(14)
C32 0.0409(18) 0.0261(14) 0.0410(17) 0.0140(13) -0.0002(14) 0.0031(12)
C42 0.0238(14) 0.0378(15) 0.0360(15) 0.0105(13) 0.0059(12) 0.0104(13)
C52 0.0249(15) 0.0298(14) 0.0362(15) 0.0106(12) 0.0115(12) 0.0082(12)
O1W 0.0357(13) 0.0374(12) 0.0376(12) 0.0202(11) 0.0037(10) 0.0063(10)

loop_
_atom_type_symbol
_atom_type_description
_atom_type_scat_dispersion_real
_atom_type_scat_dispersion_imag
_atom_type_scat_source
C C 0.0033 0.0016 'International Tables Vol C Tables 4.2.6.8 and 6.1.1.4'
H H 0 0 'International Tables Vol C Tables 4.2.6.8 and 6.1.1.4'
Na Na 0.0362 0.0249 'International Tables Vol C Tables 4.2.6.8 and 6.1.1.4'
O O 0.0106 0.006 'International Tables Vol C Tables 4.2.6.8 and 6.1.1.4'

loop_
_geom_angle_atom_site_label_1
_geom_angle_atom_site_label_2
_geom_angle_atom_site_label_3
_geom_angle_site_symmetry_1
_geom_angle_site_symmetry_3
_geom_angle
O42 Na1 O21 . 2_667 89.54(9)
O42 Na1 O41 . 2_667 163.78(9)
O21 Na1 O41 2_667 2_667 74.26(8)
O42 Na1 O41 . 1_455 101.48(9)
O21 Na1 O41 2_667 1_455 155.79(9)
O41 Na1 O41 2_667 1_455 93.90(7)
O42 Na1 O1W . . 91.34(9)
O21 Na1 O1W 2_667 . 89.24(9)
O41 Na1 O1W 2_667 . 87.70(8)
O41 Na1 O1W 1_455 . 111.72(9)
O42 Na1 O21 . . 95.42(9)
O21 Na1 O21 2_667 . 78.33(8)
O41 Na1 O21 2_667 . 82.32(8)
O41 Na1 O21 1_455 . 79.21(8)
O1W Na1 O21 . . 165.77(8)
C41 O11 H11 . . 108(4)
C41 O21 Na1 . 2_667 122.87(17)
C41 O21 Na1 . . 118.33(18)
Na1 O21 Na1 2_667 . 101.67(8)
C51 O31 H31 . . 113(4)
C51 O41 Na1 . 2_667 130.55(17)
C51 O41 Na1 . 1_655 142.66(17)
Na1 O41 Na1 2_667 1_655 86.10(7)
C41 C11 C51 . . 119.0(2)
C41 C11 C21 . . 115.9(2)
C51 C11 C21 . . 117.8(2)
C41 C11 C31 . . 116.9(2)
C51 C11 C31 . . 114.9(2)
C21 C11 C31 . . 57.6(2)
C31 C21 C11 . . 61.6(2)
C31 C21 H21A . . 117.6
C11 C21 H21A . . 117.6
C31 C21 H21B . . 117.6
C11 C21 H21B . . 117.6
H21A C21 H21B . . 114.7
C21 C31 C11 . . 60.8(2)
C21 C31 H31A . . 117.7
C11 C31 H31A . . 117.7
C21 C31 H31B . . 117.7
C11 C31 H31B . . 117.7
H31A C31 H31B . . 114.8
O21 C41 O11 . . 122.1(2)
O21 C41 C11 . . 125.7(2)
O11 C41 C11 . . 112.2(2)
O41 C51 O31 . . 124.8(2)
O41 C51 C11 . . 124.1(2)
O31 C51 C11 . . 110.9(2)
C42 O22 H22 . . 109(4)
C52 O42 Na1 . . 142.02(19)
C42 C12 C52 . . 119.5(2)
C42 C12 C32 . . 116.4(2)
C52 C12 C32 . . 116.0(2)
C42 C12 C22 . . 116.4(2)
C52 C12 C22 . . 116.4(2)
C32 C12 C22 . . 57.1(2)
C32 C22 C12 . . 61.39(19)
C32 C22 H22A . . 117.6
C12 C22 H22A . . 117.6
C32 C22 H22B . . 117.6
C12 C22 H22B . . 117.6
H22A C22 H22B . . 114.7
C22 C32 C12 . . 61.5(2)
C22 C32 H32A . . 117.6
C12 C32 H32A . . 117.6
C22 C32 H32B . . 117.6
C12 C32 H32B . . 117.6
H32A C32 H32B . . 114.7
O12 C42 O22 . . 121.9(3)
O12 C42 C12 . . 121.9(3)
O22 C42 C12 . . 116.1(2)
O32 C52 O42 . . 124.4(3)
O32 C52 C12 . . 118.3(2)
O42 C52 C12 . . 117.2(2)
Na1 O1W H1W . . 99(2)
Na1 O1W H2W . . 129(3)
H1W O1W H2W . . 100(4)

loop_
_geom_bond_atom_site_label_1
_geom_bond_atom_site_label_2
_geom_bond_site_symmetry_2
_geom_bond_distance
_geom_bond_publ_flag
Na1 O42 . 2.261(2) yes
Na1 O21 2_667 2.325(2) yes
Na1 O41 2_667 2.370(2) yes
Na1 O41 1_455 2.384(2) yes
Na1 O1W . 2.526(3) yes
Na1 O21 . 2.533(2) yes
Na1 Na1 2_567 3.245(2) yes
Na1 Na1 2_667 3.769(3) yes
O11 C41 . 1.320(3) yes
O11 H11 . 0.77(5) ?
O21 C41 . 1.204(3) yes
O21 Na1 2_667 2.325(2) ?
O31 C51 . 1.301(3) yes
O31 H31 . 0.72(6) ?
O41 C51 . 1.207(3) yes
O41 Na1 2_667 2.370(2) ?
O41 Na1 1_655 2.384(2) ?
C11 C41 . 1.491(3) ?
C11 C51 . 1.503(3) ?
C11 C21 . 1.513(4) yes
C11 C31 . 1.525(4) yes
C21 C31 . 1.464(5) yes
C21 H21A . 0.97 ?
C21 H21B . 0.97 ?
C31 H31A . 0.97 ?
C31 H31B . 0.97 ?
O12 C42 . 1.215(3) yes
O22 C42 . 1.298(4) yes
O22 H22 . 0.93(6) ?
O32 C52 . 1.233(3) yes
O42 C52 . 1.258(3) yes
C12 C42 . 1.491(4) ?
C12 C52 . 1.504(4) ?
C12 C32 . 1.518(4) yes
C12 C22 . 1.520(4) yes
C22 C32 . 1.451(5) yes
C22 H22A . 0.97 ?
C22 H22B . 0.97 ?
C32 H32A . 0.97 ?
C32 H32B . 0.97 ?
O1W H1W . 0.85(4) ?
O1W H2W . 0.86(4) ?

loop_
_geom_hbond_atom_site_label_D
_geom_hbond_atom_site_label_H
_geom_hbond_atom_site_label_A
_geom_hbond_site_symmetry_A
_geom_hbond_distance_DH
_geom_hbond_distance_HA
_geom_hbond_distance_DA
_geom_hbond_angle_DHA
O22 H22 O42 . 0.93(6) 1.56(6) 2.429(3) 154(5)
O1W H2W O12 2_657 0.86(4) 1.90(4) 2.737(3) 162(4)
O1W H1W O22 1_455 0.85(4) 1.98(4) 2.777(4) 155(3)
O11 H11 O1W 2_567 0.77(5) 1.88(5) 2.642(3) 170(5)
O31 H31 O32 1_655 0.72(6) 1.80(6) 2.478(3) 155(6)

loop_
_geom_torsion_atom_site_label_1
_geom_torsion_atom_site_label_2
_geom_torsion_atom_site_label_3
_geom_torsion_atom_site_label_4
_geom_torsion_site_symmetry_1
_geom_torsion_site_symmetry_4
_geom_torsion
_geom_torsion_publ_flag
O42 Na1 O21 C41 . . 49.41(19) ?
O21 Na1 O21 C41 2_667 . 137.8(2) ?
O41 Na1 O21 C41 2_667 . -146.76(18) ?
O41 Na1 O21 C41 1_455 . -51.28(18) ?
O1W Na1 O21 C41 . . 167.4(3) ?
Na1 Na1 O21 C41 2_567 . -99.11(18) ?
Na1 Na1 O21 C41 2_667 . 137.8(2) ?
O42 Na1 O21 Na1 . 2_667 -88.41(9) ?
O41 Na1 O21 Na1 2_667 2_667 75.43(8) ?
O41 Na1 O21 Na1 1_455 2_667 170.91(9) ?
O1W Na1 O21 Na1 . 2_667 29.6(3) ?
Na1 Na1 O21 Na1 2_567 2_667 123.07(8) ?
C41 C11 C21 C31 . . 106.7(3) ?
C51 C11 C21 C31 . . -103.3(3) ?
C41 C11 C31 C21 . . -105.0(3) ?
C51 C11 C31 C21 . . 108.4(3) ?
Na1 O21 C41 O11 2_667 . -135.2(2) ?
Na1 O21 C41 O11 . . 96.4(3) ?
Na1 O21 C41 C11 2_667 . 47.5(3) ?
Na1 O21 C41 C11 . . -80.9(3) ?
C51 C11 C41 O21 . . -1.4(4) yes
C21 C11 C41 O21 . . 148.3(3) ?
C31 C11 C41 O21 . . -146.7(3) ?
C51 C11 C41 O11 . . -178.9(2) ?
C21 C11 C41 O11 . . -29.3(3) ?
C31 C11 C41 O11 . . 35.8(3) ?
Na1 O41 C51 O31 2_667 . 173.4(2) ?
Na1 O41 C51 O31 1_655 . 6.5(5) ?
Na1 O41 C51 C11 2_667 . -3.1(4) ?
Na1 O41 C51 C11 1_655 . -170.0(2) ?
C41 C11 C51 O41 . . -23.0(4) yes
C21 C11 C51 O41 . . -172.1(3) ?
C31 C11 C51 O41 . . 122.9(3) ?
C41 C11 C51 O31 . . 160.1(2) ?
C21 C11 C51 O31 . . 11.0(4) ?
C31 C11 C51 O31 . . -54.0(3) ?
O21 Na1 O42 C52 2_667 . -167.9(4) ?
O41 Na1 O42 C52 2_667 . -170.7(3) ?
O41 Na1 O42 C52 1_455 . -9.6(4) ?
O1W Na1 O42 C52 . . 102.9(4) ?
O21 Na1 O42 C52 . . -89.7(4) ?
Na1 Na1 O42 C52 2_567 . -16.7(5) ?
Na1 Na1 O42 C52 2_667 . -126.9(4) ?
C42 C12 C22 C32 . . 105.6(3) ?
C52 C12 C22 C32 . . -105.2(3) ?
C42 C12 C32 C22 . . -105.7(3) ?
C52 C12 C32 C22 . . 105.8(3) ?
C52 C12 C42 O12 . . 177.4(3) ?
C32 C12 C42 O12 . . 30.1(4) ?
C22 C12 C42 O12 . . -34.4(4) ?
C52 C12 C42 O22 . . -3.1(4) yes
C32 C12 C42 O22 . . -150.4(3) ?
C22 C12 C42 O22 . . 145.1(3) ?
Na1 O42 C52 O32 . . 11.3(6) ?
Na1 O42 C52 C12 . . -170.4(2) ?
C42 C12 C52 O32 . . -179.7(3) ?
C32 C12 C52 O32 . . -32.3(4) ?
C22 C12 C52 O32 . . 32.0(4) ?
C42 C12 C52 O42 . . 1.9(4) yes
C32 C12 C52 O42 . . 149.3(3) ?
C22 C12 C52 O42 . . -146.4(3) ?
